data_1001755
loop_
_publ_author_name
'Letouze, F'
'Huve, M'
'Martin, C'
'Maignan, A'
'Michel, C'
'Hervieu, M'
'Raveau, B'

_publ_section_title
;
Introduction of lanthanide on the mercury site of the Hg Ba2 Cu O4
superconductor
;
_journal_coden_ASTM MRBUAC
_journal_issue 6
_journal_name_full 'Materials Research Bulletin'
_journal_page_first 657
_journal_page_last 663
_journal_paper_doi 10.1016/0025-5408(96)00049-9
_journal_volume 31
_journal_year 1996
_chemical_formula_structural '(Hg0.85 Ce0.15) Ba2 Cu O4.15'
_chemical_formula_sum 'Ba2 Ce0.15 Cu Hg0.85 O4.15'
_chemical_name_systematic
;
Mercury cerium barium copper oxide (0.85/0.15/2/1/4.15)
;
_space_group_IT_number 123
_symmetry_cell_setting tetragonal
_symmetry_Int_Tables_number 123
_symmetry_space_group_name_Hall '-P 4 2'
_symmetry_space_group_name_H-M 'P 4/m m m'
_cell_angle_alpha 90
_cell_angle_beta 90
_cell_angle_gamma 90
_cell_formula_units_Z 1
_cell_length_a 3.8801(2)
_cell_length_b 3.8801(2)
_cell_length_c 9.495(1)
_cell_volume 142.9
_refine_ls_R_factor_all 0.078
_cod_original_formula_sum 'Ba2 Ce.15 Cu Hg.85 O4.15'
_cod_database_code 1001755

loop_
_symmetry_equiv_pos_as_xyz
x,y,z
-x,-y,z
-x,y,z
x,-y,z
-y,x,z
y,-x,z
y,x,z
-y,-x,z
-x,-y,-z
x,y,-z
x,-y,-z
-x,y,-z
y,-x,-z
-y,x,-z
-y,-x,-z
y,x,-z

loop_
_atom_site_label
_atom_site_type_symbol
_atom_site_symmetry_multiplicity
_atom_site_Wyckoff_symbol
_atom_site_fract_x
_atom_site_fract_y
_atom_site_fract_z
_atom_site_occupancy
_atom_site_attached_hydrogens
_atom_site_calc_flag
Hg1 Hg2+ 1 a 0. 0. 0. 0.85 0 d
Ce1 Ce4+ 1 a 0. 0. 0. 0.15 0 d
Ba1 Ba2+ 2 h 0.5 0.5 0.2985(3) 1. 0 d
Cu1 Cu2+ 1 b 0. 0. 0.5 1. 0 d
O1 O2- 2 e 0.5 0. 0.5 1. 0 d
O2 O2- 2 g 0. 0. 0.202(3) 1. 0 d
O3 O2- 1 c 0.5 0.5 0. 0.15 0 d

loop_
_atom_type_symbol
_atom_type_oxidation_number
Hg2+ 2.000
Ce4+ 4.000
Ba2+ 2.000
Cu2+ 2.000
O2- -2.000
